data_4316556
loop_
_publ_author_name
'Sung Ok Kang'
'Victor W. Day'
'Kristin Bowman-James'

_publ_contact_author
; 
   Prof. Kristin Bowman-James 
   Department of Chemistry -- University of Kansas
   Malott Hall
   1251 Wescoe Hall Dr, Rm 2010 
   Lawrence, KS  66045-7582  USA 
;
_publ_contact_author_email kbowman-james@ku.edu
_publ_contact_author_fax 1(785)8645396
_publ_contact_author_phone 1(785)8644278
_publ_section_title
;
 Tricyclic Host for Linear Anions
;
_journal_name_full 'Inorganic Chemistry'
_journal_page_first 8629
_journal_page_last 8636
_journal_paper_doi 10.1021/ic1013297
_journal_volume 49
_journal_year 2010
_chemical_formula_sum 'C48 H88 N16 O28 S2'
_chemical_formula_weight 1401.46
_chemical_name_systematic
; 
 ? 
;
_space_group_IT_number 2
_symmetry_cell_setting triclinic
_symmetry_space_group_name_Hall '-P 1'
_symmetry_space_group_name_H-M 'P -1'
_atom_sites_solution_hydrogens geom
_atom_sites_solution_primary direct
_atom_sites_solution_secondary difmap
_audit_creation_method SHELXTL
_cell_angle_alpha 115.878(3)
_cell_angle_beta 90.825(3)
_cell_angle_gamma 94.490(3)
_cell_formula_units_Z 1
_cell_length_a 8.2593(12)
_cell_length_b 14.412(2)
_cell_length_c 14.453(2)
_cell_measurement_reflns_used 1224
_cell_measurement_temperature 100(2)
_cell_measurement_theta_max 0.00
_cell_measurement_theta_min 0.00
_cell_volume 1540.9(4)
_computing_cell_refinement 'Bruker SAINT'
_computing_data_collection 'Bruker SMART'
_computing_data_reduction 'Bruker SAINT'
_computing_molecular_graphics 'Bruker SHELXTL'
_computing_publication_material 'Bruker SHELXTL'
_computing_structure_refinement 'Bruker SHELXTL'
_computing_structure_solution 'Bruker SHELXTL'
_diffrn_ambient_temperature 100(2)
_diffrn_measured_fraction_theta_full 0.999
_diffrn_measured_fraction_theta_max 0.999
_diffrn_measurement_device_type 'Bruker SAMRT APEX CCD area detector'
_diffrn_measurement_method 'phi and omega scans'
_diffrn_radiation_monochromator graphite
_diffrn_radiation_source 'fine-focus sealed tube'
_diffrn_radiation_type MoK\a
_diffrn_radiation_wavelength 0.71073
_diffrn_reflns_av_R_equivalents 0.0611
_diffrn_reflns_av_sigmaI/netI 0.0975
_diffrn_reflns_limit_h_max 9
_diffrn_reflns_limit_h_min -9
_diffrn_reflns_limit_k_max 16
_diffrn_reflns_limit_k_min -16
_diffrn_reflns_limit_l_max 16
_diffrn_reflns_limit_l_min -16
_diffrn_reflns_number 11265
_diffrn_reflns_theta_full 24.00
_diffrn_reflns_theta_max 24.00
_diffrn_reflns_theta_min 2.48
_diffrn_standards_decay_% 0.00
_exptl_absorpt_coefficient_mu 0.188
_exptl_absorpt_correction_T_max 1.000
_exptl_absorpt_correction_T_min 0.903
_exptl_absorpt_correction_type multi-scan
_exptl_crystal_colour Colorless
_exptl_crystal_density_diffrn 1.510
_exptl_crystal_density_method 'not measured'
_exptl_crystal_description Parallelepiped
_exptl_crystal_F_000 744
_exptl_crystal_size_max 0.27
_exptl_crystal_size_mid 0.07
_exptl_crystal_size_min 0.03
_refine_diff_density_max 0.632
_refine_diff_density_min -0.709
_refine_diff_density_rms 0.089
_refine_ls_extinction_method none
_refine_ls_goodness_of_fit_ref 1.082
_refine_ls_hydrogen_treatment mixed
_refine_ls_matrix_type full
_refine_ls_number_parameters 432
_refine_ls_number_reflns 4839
_refine_ls_number_restraints 0
_refine_ls_restrained_S_all 1.082
_refine_ls_R_factor_all 0.1420
_refine_ls_R_factor_gt 0.0833
_refine_ls_shift/su_max 0.000
_refine_ls_shift/su_mean 0.000
_refine_ls_structure_factor_coef Fsqd
_refine_ls_weighting_details 'calc w=1/[\s^2^(Fo^2^)+(0.1366P)^2^+0.4521P] where P=(Fo^2^+2Fc^2^)/3'
_refine_ls_weighting_scheme calc
_refine_ls_wR_factor_gt 0.2303
_refine_ls_wR_factor_ref 0.2523
_reflns_number_gt 2832
_reflns_number_total 4839
_reflns_threshold_expression >2sigma(I)
_cod_data_source_file ic1013297_si_002_1.cif
_cod_data_source_block Cmplx[1SO4-H2O]_k50b
_cod_depositor_comments
;
The following automatic conversions were performed:

'_symmetry_cell_setting' value 'Triclinic' changed to 'triclinic'
according to the built-in table from CIF Core dictionary named
'cif_core.dic' version 2.4.1 from 2010-06-29.

Automatic conversion script
Id: cif_fix_values 1646 2011-03-28 12:23:43Z adriana 
;
_cod_original_cell_volume 1540.8(4)
_cod_database_code 4316556

loop_
_symmetry_equiv_pos_as_xyz
'x, y, z'
'-x, -y, -z'

loop_
_atom_site_label
_atom_site_type_symbol
_atom_site_fract_x
_atom_site_fract_y
_atom_site_fract_z
_atom_site_U_iso_or_equiv
_atom_site_adp_type
_atom_site_occupancy
_atom_site_symmetry_multiplicity
_atom_site_calc_flag
_atom_site_refinement_flags
_atom_site_disorder_assembly
_atom_site_disorder_group
O1 O -0.0145(5) 0.4800(3) 0.7973(3) 0.0388(11) Uani 1 1 d . . .
O2 O 0.2060(5) -0.0258(3) 0.5229(3) 0.0383(11) Uani 1 1 d . . .
O3 O 0.4967(5) 0.1766(4) 0.7325(4) 0.0482(12) Uani 1 1 d . . .
O4 O 0.2177(6) 0.6673(4) 0.9959(4) 0.0497(12) Uani 1 1 d . . .
N1 N 0.3282(7) 0.6724(4) 0.6842(4) 0.0289(12) Uani 1 1 d . . .
H1N H 0.427(8) 0.691(5) 0.688(5) 0.032(18) Uiso 1 1 d . . .
C2 C 0.2963(7) 0.5577(4) 0.6462(5) 0.0295(14) Uani 1 1 d . . .
H2A H 0.3554 0.5366 0.6929 0.035 Uiso 1 1 calc R . .
H2B H 0.3400 0.5228 0.5771 0.035 Uiso 1 1 calc R . .
C3 C 0.1155(7) 0.5208(5) 0.6393(5) 0.0387(16) Uani 1 1 d . . .
H3A H 0.0609 0.5719 0.6978 0.046 Uiso 1 1 calc R . .
H3B H 0.0634 0.5150 0.5747 0.046 Uiso 1 1 calc R . .
N4 N 0.0977(6) 0.4213(4) 0.6416(4) 0.0334(12) Uani 1 1 d . . .
H4N H 0.1281 0.3667 0.5890 0.040 Uiso 1 1 calc R . .
C5 C 0.0357(7) 0.4098(5) 0.7222(5) 0.0299(14) Uani 1 1 d . . .
C6 C 0.0326(7) 0.3019(5) 0.7143(5) 0.0322(15) Uani 1 1 d . . .
N7 N 0.0977(6) 0.2319(4) 0.6307(4) 0.0310(12) Uani 1 1 d . . .
C8 C -0.0324(7) 0.2792(5) 0.7901(5) 0.0361(15) Uani 1 1 d . . .
H8 H -0.0803 0.3304 0.8469 0.043 Uiso 1 1 calc R . .
C9 C -0.0262(7) 0.1806(5) 0.7815(5) 0.0404(17) Uani 1 1 d . . .
H9 H -0.0696 0.1628 0.8327 0.048 Uiso 1 1 calc R . .
C10 C 0.0434(7) 0.1080(5) 0.6978(5) 0.0378(16) Uani 1 1 d . . .
H10 H 0.0516 0.0401 0.6915 0.045 Uiso 1 1 calc R . .
C11 C 0.1014(7) 0.1358(5) 0.6230(5) 0.0329(15) Uani 1 1 d . . .
C12 C 0.1748(7) 0.0596(5) 0.5300(5) 0.0350(15) Uani 1 1 d . . .
N13 N 0.2083(6) 0.0929(4) 0.4587(4) 0.0341(13) Uani 1 1 d . . .
H13N H 0.1678 0.1494 0.4635 0.041 Uiso 1 1 calc R . .
C14 C 0.3101(7) 0.0384(5) 0.3729(5) 0.0361(15) Uani 1 1 d . . .
H14A H 0.2793 0.0530 0.3144 0.043 Uiso 1 1 calc R . .
H14B H 0.2882 -0.0371 0.3501 0.043 Uiso 1 1 calc R . .
C15 C 0.4887(7) 0.0686(5) 0.3996(5) 0.0343(15) Uani 1 1 d . . .
H15A H 0.5504 0.0209 0.3428 0.041 Uiso 1 1 calc R . .
H15B H 0.5175 0.0607 0.4623 0.041 Uiso 1 1 calc R . .
N16 N 0.5386(6) 0.1780(4) 0.4180(4) 0.0276(12) Uani 1 1 d . . .
H16N H 0.462(8) 0.195(5) 0.381(5) 0.05(2) Uiso 1 1 d . . .
C17 C 0.5185(7) 0.2562(5) 0.5281(4) 0.0304(14) Uani 1 1 d . . .
H17A H 0.4093 0.2409 0.5484 0.036 Uiso 1 1 calc R . .
H17B H 0.5222 0.3260 0.5304 0.036 Uiso 1 1 calc R . .
C18 C 0.6447(8) 0.2589(5) 0.6072(5) 0.0382(16) Uani 1 1 d . . .
H18A H 0.6619 0.1877 0.5963 0.046 Uiso 1 1 calc R . .
H18B H 0.7498 0.2936 0.6015 0.046 Uiso 1 1 calc R . .
N19 N 0.5824(6) 0.3156(4) 0.7064(4) 0.0363(13) Uani 1 1 d . . .
H19N H 0.5972 0.3837 0.7346 0.044 Uiso 1 1 calc R . .
C20 C 0.5039(8) 0.2713(5) 0.7577(5) 0.0391(16) Uani 1 1 d . . .
C21 C 0.4125(7) 0.3402(5) 0.8470(5) 0.0344(15) Uani 1 1 d . . .
N22 N 0.4041(6) 0.4370(4) 0.8570(4) 0.0363(13) Uani 1 1 d . . .
C23 C 0.3349(8) 0.3053(6) 0.9122(5) 0.0419(17) Uani 1 1 d . . .
H23 H 0.3446 0.2370 0.9043 0.050 Uiso 1 1 calc R . .
C24 C 0.2439(8) 0.3707(5) 0.9882(5) 0.0424(17) Uani 1 1 d . . .
H24 H 0.1891 0.3483 1.0333 0.051 Uiso 1 1 calc R . .
C25 C 0.2338(8) 0.4702(5) 0.9977(5) 0.0422(17) Uani 1 1 d . . .
H25 H 0.1708 0.5169 1.0490 0.051 Uiso 1 1 calc R . .
C26 C 0.3166(7) 0.5004(5) 0.9315(4) 0.0336(15) Uani 1 1 d . . .
C27 C 0.3092(8) 0.6076(5) 0.9379(5) 0.0387(16) Uani 1 1 d . . .
N28 N 0.4071(6) 0.6299(4) 0.8768(4) 0.0352(13) Uani 1 1 d . . .
H28N H 0.4695 0.5829 0.8374 0.042 Uiso 1 1 calc R . .
C29 C 0.4149(8) 0.7284(5) 0.8726(5) 0.0379(16) Uani 1 1 d . . .
H29A H 0.5261 0.7439 0.8553 0.046 Uiso 1 1 calc R . .
H29B H 0.3970 0.7827 0.9422 0.046 Uiso 1 1 calc R . .
C30 C 0.2943(8) 0.7358(5) 0.7962(4) 0.0343(15) Uani 1 1 d . . .
H30A H 0.1839 0.7127 0.8083 0.041 Uiso 1 1 calc R . .
H30B H 0.2948 0.8093 0.8097 0.041 Uiso 1 1 calc R . .
C31 C 0.2408(7) 0.7069(5) 0.6138(5) 0.0304(14) Uani 1 1 d . . .
H31A H 0.1238 0.7059 0.6276 0.036 Uiso 1 1 calc R . .
H31B H 0.2510 0.6549 0.5419 0.036 Uiso 1 1 calc R . .
C32 C 0.7032(7) 0.1872(4) 0.3790(5) 0.0292(14) Uani 1 1 d . . .
H32A H 0.7026 0.1357 0.3059 0.035 Uiso 1 1 calc R . .
H32B H 0.7838 0.1690 0.4181 0.035 Uiso 1 1 calc R . .
S S 0.22546(18) 0.30571(12) 0.35510(12) 0.0308(4) Uani 1 1 d . . .
O11 O 0.1647(5) 0.2790(3) 0.4358(3) 0.0361(11) Uani 1 1 d . . .
O12 O 0.3644(5) 0.2437(4) 0.3079(3) 0.0432(12) Uani 1 1 d . . .
O13 O 0.1005(5) 0.2803(3) 0.2734(3) 0.0323(10) Uani 1 1 d . . .
O14 O 0.2854(6) 0.4155(3) 0.3985(3) 0.0472(12) Uani 1 1 d . . .
O1W O 0.7428(15) -0.0254(8) 0.0707(7) 0.177(5) Uani 1 1 d . . .
H1W1 H 0.6577 -0.0393 0.0955 0.212 Uiso 1 1 d . . .
H1W2 H 0.7667 0.0027 0.0322 0.212 Uiso 1 1 d . . .
O2W O 0.4773(12) -0.0685(7) 0.1480(5) 0.136(3) Uani 1 1 d . . .
H2W1 H 0.4836 -0.1013 0.1836 0.163 Uiso 1 1 d . . .
H2W2 H 0.3887 -0.0675 0.1195 0.163 Uiso 1 1 d . . .
O3W O 0.1861(10) -0.0629(7) 0.0535(6) 0.128(3) Uani 1 1 d . . .
H3W1 H 0.1262 -0.0256 0.0987 0.154 Uiso 1 1 d . . .
H3W2 H 0.1059 -0.1046 0.0203 0.154 Uiso 1 1 d . . .
O4W O -0.0021(8) 0.0639(5) 0.2067(5) 0.0857(19) Uani 1 1 d . . .
H4W1 H 0.0267 0.1270 0.2257 0.103 Uiso 1 1 d . . .
H4W2 H -0.0822 0.0368 0.1643 0.103 Uiso 1 1 d . . .
O5W O 0.0757(13) 0.2049(7) 0.0587(5) 0.162(4) Uani 1 1 d . . .
H5W1 H 0.0844 0.2261 0.1229 0.194 Uiso 1 1 d . . .
H5W2 H 0.1270 0.1541 0.0231 0.194 Uiso 1 1 d . . .
O6W O 0.3248(5) 0.4731(4) 0.2472(3) 0.0452(12) Uani 1 1 d . . .
H6W1 H 0.2340 0.4915 0.2370 0.054 Uiso 1 1 d . . .
H6W2 H 0.3038 0.4588 0.2960 0.054 Uiso 1 1 d . . .

loop_
_atom_site_aniso_label
_atom_site_aniso_U_11
_atom_site_aniso_U_22
_atom_site_aniso_U_33
_atom_site_aniso_U_23
_atom_site_aniso_U_13
_atom_site_aniso_U_12
O1 0.047(3) 0.039(3) 0.033(3) 0.016(2) 0.005(2) 0.014(2)
O2 0.041(2) 0.034(3) 0.049(3) 0.025(2) 0.004(2) 0.006(2)
O3 0.049(3) 0.042(3) 0.054(3) 0.021(2) 0.013(2) 0.009(2)
O4 0.058(3) 0.050(3) 0.050(3) 0.028(3) 0.021(3) 0.017(3)
N1 0.026(3) 0.033(3) 0.034(3) 0.020(2) 0.000(2) 0.005(2)
C2 0.034(3) 0.027(3) 0.030(3) 0.014(3) -0.002(3) 0.007(3)
C3 0.039(4) 0.037(4) 0.048(4) 0.026(3) 0.002(3) 0.010(3)
N4 0.035(3) 0.030(3) 0.040(3) 0.019(2) 0.003(2) 0.006(2)
C5 0.029(3) 0.035(4) 0.028(3) 0.016(3) -0.002(3) 0.000(3)
C6 0.031(3) 0.037(4) 0.036(4) 0.022(3) 0.000(3) 0.005(3)
N7 0.028(3) 0.032(3) 0.038(3) 0.020(3) 0.004(2) 0.006(2)
C8 0.039(4) 0.033(4) 0.037(4) 0.015(3) 0.006(3) 0.006(3)
C9 0.035(4) 0.057(5) 0.035(4) 0.026(4) 0.004(3) -0.002(3)
C10 0.038(4) 0.039(4) 0.049(4) 0.030(4) 0.002(3) 0.003(3)
C11 0.029(3) 0.032(4) 0.045(4) 0.024(3) 0.002(3) 0.003(3)
C12 0.034(3) 0.033(4) 0.045(4) 0.025(3) 0.002(3) 0.002(3)
N13 0.033(3) 0.034(3) 0.041(3) 0.021(3) 0.010(2) 0.012(2)
C14 0.031(3) 0.039(4) 0.043(4) 0.022(3) 0.005(3) 0.004(3)
C15 0.041(4) 0.029(4) 0.037(4) 0.017(3) 0.009(3) 0.008(3)
N16 0.025(3) 0.031(3) 0.033(3) 0.020(2) 0.004(2) 0.004(2)
C17 0.030(3) 0.035(4) 0.033(3) 0.020(3) 0.008(3) 0.011(3)
C18 0.039(4) 0.045(4) 0.034(4) 0.019(3) 0.003(3) 0.012(3)
N19 0.049(3) 0.036(3) 0.030(3) 0.018(3) 0.012(3) 0.014(3)
C20 0.039(4) 0.038(4) 0.035(4) 0.010(3) -0.006(3) 0.009(3)
C21 0.034(3) 0.039(4) 0.033(4) 0.019(3) -0.002(3) 0.005(3)
N22 0.034(3) 0.043(3) 0.032(3) 0.016(3) 0.001(2) 0.010(3)
C23 0.042(4) 0.048(4) 0.037(4) 0.020(3) -0.005(3) 0.005(3)
C24 0.054(4) 0.054(5) 0.023(3) 0.020(3) 0.009(3) 0.008(4)
C25 0.050(4) 0.043(4) 0.035(4) 0.016(3) 0.007(3) 0.014(3)
C26 0.036(3) 0.045(4) 0.023(3) 0.018(3) 0.008(3) 0.010(3)
C27 0.038(4) 0.050(4) 0.032(4) 0.020(3) 0.010(3) 0.013(3)
N28 0.038(3) 0.048(3) 0.024(3) 0.018(3) 0.004(2) 0.015(3)
C29 0.043(4) 0.038(4) 0.033(4) 0.016(3) 0.006(3) 0.005(3)
C30 0.041(4) 0.032(4) 0.031(4) 0.014(3) 0.004(3) 0.008(3)
C31 0.026(3) 0.035(4) 0.034(3) 0.019(3) -0.005(3) 0.003(3)
C32 0.034(3) 0.029(3) 0.030(3) 0.016(3) 0.007(3) 0.008(3)
S 0.0271(8) 0.0394(10) 0.0337(9) 0.0228(8) 0.0027(7) 0.0052(7)
O11 0.040(2) 0.046(3) 0.038(2) 0.030(2) 0.017(2) 0.016(2)
O12 0.033(2) 0.071(3) 0.043(3) 0.037(3) 0.014(2) 0.019(2)
O13 0.031(2) 0.038(3) 0.031(2) 0.017(2) 0.0000(19) 0.0071(19)
O14 0.061(3) 0.047(3) 0.036(3) 0.023(2) -0.002(2) -0.010(2)
O1W 0.247(12) 0.168(9) 0.129(7) 0.096(7) -0.019(8) -0.082(8)
O2W 0.209(9) 0.158(7) 0.075(5) 0.068(5) 0.047(5) 0.100(7)
O3W 0.150(7) 0.162(8) 0.096(5) 0.067(5) 0.039(5) 0.079(6)
O4W 0.110(5) 0.074(4) 0.076(4) 0.038(3) -0.002(4) -0.005(4)
O5W 0.247(10) 0.138(7) 0.060(4) 0.024(5) 0.030(6) -0.100(7)
O6W 0.039(3) 0.059(3) 0.054(3) 0.039(3) 0.009(2) 0.014(2)

loop_
_atom_type_symbol
_atom_type_description
_atom_type_scat_dispersion_real
_atom_type_scat_dispersion_imag
_atom_type_scat_source
C C 0.0033 0.0016 'International Tables Vol C Tables 4.2.6.8 and 6.1.1.4'
H H 0.0000 0.0000 'International Tables Vol C Tables 4.2.6.8 and 6.1.1.4'
N N 0.0061 0.0033 'International Tables Vol C Tables 4.2.6.8 and 6.1.1.4'
O O 0.0106 0.0060 'International Tables Vol C Tables 4.2.6.8 and 6.1.1.4'
S S 0.1246 0.1234 'International Tables Vol C Tables 4.2.6.8 and 6.1.1.4'

loop_
_geom_angle_atom_site_label_1
_geom_angle_atom_site_label_2
_geom_angle_atom_site_label_3
_geom_angle
_geom_angle_site_symmetry_1
_geom_angle_site_symmetry_3
_geom_angle_publ_flag
C2 N1 C31 110.2(4) . . ?
C2 N1 C30 114.9(5) . . ?
C31 N1 C30 112.1(4) . . ?
C2 N1 H1N 112(4) . . ?
C31 N1 H1N 109(4) . . ?
C30 N1 H1N 98(4) . . ?
N1 C2 C3 113.4(5) . . ?
N1 C2 H2A 108.9 . . ?
C3 C2 H2A 108.9 . . ?
N1 C2 H2B 108.9 . . ?
C3 C2 H2B 108.9 . . ?
H2A C2 H2B 107.7 . . ?
N4 C3 C2 109.8(5) . . ?
N4 C3 H3A 109.7 . . ?
C2 C3 H3A 109.7 . . ?
N4 C3 H3B 109.7 . . ?
C2 C3 H3B 109.7 . . ?
H3A C3 H3B 108.2 . . ?
C5 N4 C3 121.8(5) . . ?
C5 N4 H4N 119.1 . . ?
C3 N4 H4N 119.1 . . ?
O1 C5 N4 124.0(6) . . ?
O1 C5 C6 121.0(5) . . ?
N4 C5 C6 114.9(5) . . ?
N7 C6 C8 123.5(6) . . ?
N7 C6 C5 115.9(5) . . ?
C8 C6 C5 120.6(6) . . ?
C11 N7 C6 117.3(5) . . ?
C6 C8 C9 118.4(6) . . ?
C6 C8 H8 120.8 . . ?
C9 C8 H8 120.8 . . ?
C8 C9 C10 119.4(6) . . ?
C8 C9 H9 120.3 . . ?
C10 C9 H9 120.3 . . ?
C9 C10 C11 118.8(6) . . ?
C9 C10 H10 120.6 . . ?
C11 C10 H10 120.6 . . ?
N7 C11 C10 122.6(6) . . ?
N7 C11 C12 116.5(5) . . ?
C10 C11 C12 120.9(6) . . ?
O2 C12 N13 123.9(6) . . ?
O2 C12 C11 121.5(6) . . ?
N13 C12 C11 114.5(5) . . ?
C12 N13 C14 122.2(5) . . ?
C12 N13 H13N 118.9 . . ?
C14 N13 H13N 118.9 . . ?
N13 C14 C15 113.3(5) . . ?
N13 C14 H14A 108.9 . . ?
C15 C14 H14A 108.9 . . ?
N13 C14 H14B 108.9 . . ?
C15 C14 H14B 108.9 . . ?
H14A C14 H14B 107.7 . . ?
C14 C15 N16 112.9(5) . . ?
C14 C15 H15A 109.0 . . ?
N16 C15 H15A 109.0 . . ?
C14 C15 H15B 109.0 . . ?
N16 C15 H15B 109.0 . . ?
H15A C15 H15B 107.8 . . ?
C32 N16 C15 111.4(4) . . ?
C32 N16 C17 114.4(5) . . ?
C15 N16 C17 112.7(4) . . ?
C32 N16 H16N 109(4) . . ?
C15 N16 H16N 107(4) . . ?
C17 N16 H16N 102(4) . . ?
N16 C17 C18 115.3(5) . . ?
N16 C17 H17A 108.4 . . ?
C18 C17 H17A 108.4 . . ?
N16 C17 H17B 108.4 . . ?
C18 C17 H17B 108.4 . . ?
H17A C17 H17B 107.5 . . ?
N19 C18 C17 106.6(5) . . ?
N19 C18 H18A 110.4 . . ?
C17 C18 H18A 110.4 . . ?
N19 C18 H18B 110.4 . . ?
C17 C18 H18B 110.4 . . ?
H18A C18 H18B 108.6 . . ?
C20 N19 C18 123.6(6) . . ?
C20 N19 H19N 118.2 . . ?
C18 N19 H19N 118.2 . . ?
O3 C20 N19 123.4(6) . . ?
O3 C20 C21 120.0(6) . . ?
N19 C20 C21 116.5(6) . . ?
N22 C21 C23 122.1(6) . . ?
N22 C21 C20 115.5(6) . . ?
C23 C21 C20 122.4(6) . . ?
C26 N22 C21 118.4(5) . . ?
C24 C23 C21 119.3(7) . . ?
C24 C23 H23 120.4 . . ?
C21 C23 H23 120.4 . . ?
C23 C24 C25 118.5(6) . . ?
C23 C24 H24 120.7 . . ?
C25 C24 H24 120.7 . . ?
C26 C25 C24 119.1(6) . . ?
C26 C25 H25 120.5 . . ?
C24 C25 H25 120.5 . . ?
N22 C26 C25 122.6(6) . . ?
N22 C26 C27 116.0(5) . . ?
C25 C26 C27 121.3(6) . . ?
O4 C27 N28 124.2(6) . . ?
O4 C27 C26 120.8(6) . . ?
N28 C27 C26 115.0(5) . . ?
C27 N28 C29 122.4(5) . . ?
C27 N28 H28N 118.8 . . ?
C29 N28 H28N 118.8 . . ?
N28 C29 C30 115.7(5) . . ?
N28 C29 H29A 108.4 . . ?
C30 C29 H29A 108.4 . . ?
N28 C29 H29B 108.4 . . ?
C30 C29 H29B 108.4 . . ?
H29A C29 H29B 107.4 . . ?
N1 C30 C29 114.5(5) . . ?
N1 C30 H30A 108.6 . . ?
C29 C30 H30A 108.6 . . ?
N1 C30 H30B 108.6 . . ?
C29 C30 H30B 108.6 . . ?
H30A C30 H30B 107.6 . . ?
N1 C31 C32 117.3(5) . 2_666 ?
N1 C31 H31A 108.0 . . ?
C32 C31 H31A 108.0 2_666 . ?
N1 C31 H31B 108.0 . . ?
C32 C31 H31B 108.0 2_666 . ?
H31A C31 H31B 107.2 . . ?
N16 C32 C31 115.4(5) . 2_666 ?
N16 C32 H32A 108.4 . . ?
C31 C32 H32A 108.4 2_666 . ?
N16 C32 H32B 108.4 . . ?
C31 C32 H32B 108.4 2_666 . ?
H32A C32 H32B 107.5 . . ?
O13 S O11 111.1(2) . . ?
O13 S O14 110.8(3) . . ?
O11 S O14 110.6(3) . . ?
O13 S O12 107.4(2) . . ?
O11 S O12 109.0(2) . . ?
O14 S O12 107.9(3) . . ?
H1W1 O1W H1W2 136.6 . . ?
H2W1 O2W H2W2 121.4 . . ?
H3W1 O3W H3W2 91.4 . . ?
H4W1 O4W H4W2 117.9 . . ?
H5W1 O5W H5W2 116.7 . . ?
H6W1 O6W H6W2 100.2 . . ?

loop_
_geom_bond_atom_site_label_1
_geom_bond_atom_site_label_2
_geom_bond_distance
_geom_bond_site_symmetry_2
_geom_bond_publ_flag
O1 C5 1.222(7) . ?
O2 C12 1.237(7) . ?
O3 C20 1.246(8) . ?
O4 C27 1.226(7) . ?
N1 C2 1.496(7) . ?
N1 C31 1.510(7) . ?
N1 C30 1.514(7) . ?
N1 H1N 0.84(6) . ?
C2 C3 1.532(8) . ?
C2 H2A 0.9900 . ?
C2 H2B 0.9900 . ?
C3 N4 1.445(8) . ?
C3 H3A 0.9900 . ?
C3 H3B 0.9900 . ?
N4 C5 1.349(7) . ?
N4 H4N 0.8800 . ?
C5 C6 1.508(8) . ?
C6 N7 1.344(8) . ?
C6 C8 1.376(8) . ?
N7 C11 1.343(7) . ?
C8 C9 1.377(9) . ?
C8 H8 0.9500 . ?
C9 C10 1.377(9) . ?
C9 H9 0.9500 . ?
C10 C11 1.387(8) . ?
C10 H10 0.9500 . ?
C11 C12 1.490(9) . ?
C12 N13 1.338(8) . ?
N13 C14 1.465(7) . ?
N13 H13N 0.8800 . ?
C14 C15 1.500(8) . ?
C14 H14A 0.9900 . ?
C14 H14B 0.9900 . ?
C15 N16 1.502(7) . ?
C15 H15A 0.9900 . ?
C15 H15B 0.9900 . ?
N16 C32 1.497(7) . ?
N16 C17 1.518(7) . ?
N16 H16N 0.93(7) . ?
C17 C18 1.522(8) . ?
C17 H17A 0.9900 . ?
C17 H17B 0.9900 . ?
C18 N19 1.433(7) . ?
C18 H18A 0.9900 . ?
C18 H18B 0.9900 . ?
N19 C20 1.320(8) . ?
N19 H19N 0.8800 . ?
C20 C21 1.499(9) . ?
C21 N22 1.346(8) . ?
C21 C23 1.390(9) . ?
N22 C26 1.335(7) . ?
C23 C24 1.376(9) . ?
C23 H23 0.9500 . ?
C24 C25 1.390(9) . ?
C24 H24 0.9500 . ?
C25 C26 1.381(8) . ?
C25 H25 0.9500 . ?
C26 C27 1.513(9) . ?
C27 N28 1.329(7) . ?
N28 C29 1.444(8) . ?
N28 H28N 0.8800 . ?
C29 C30 1.520(8) . ?
C29 H29A 0.9900 . ?
C29 H29B 0.9900 . ?
C30 H30A 0.9900 . ?
C30 H30B 0.9900 . ?
C31 C32 1.518(8) 2_666 ?
C31 H31A 0.9900 . ?
C31 H31B 0.9900 . ?
C32 C31 1.518(8) 2_666 ?
C32 H32A 0.9900 . ?
C32 H32B 0.9900 . ?
S O13 1.457(4) . ?
S O11 1.462(4) . ?
S O14 1.464(5) . ?
S O12 1.494(4) . ?
O1W H1W1 0.8423 . ?
O1W H1W2 0.8375 . ?
O2W H2W1 0.8400 . ?
O2W H2W2 0.8389 . ?
O3W H3W1 0.8397 . ?
O3W H3W2 0.8402 . ?
O4W H4W1 0.8404 . ?
O4W H4W2 0.8403 . ?
O5W H5W1 0.8402 . ?
O5W H5W2 0.8399 . ?
O6W H6W1 0.8469 . ?
O6W H6W2 0.8338 . ?

loop_
_geom_hbond_atom_site_label_D
_geom_hbond_atom_site_label_H
_geom_hbond_atom_site_label_A
_geom_hbond_distance_DH
_geom_hbond_distance_HA
_geom_hbond_distance_DA
_geom_hbond_angle_DHA
_geom_hbond_site_symmetry_A
N1 H1N O12 0.84(6) 1.88(6) 2.704(7) 168(6) 2_666
N1 H1N S 0.84(6) 2.94(6) 3.748(6) 162(5) 2_666
N4 H4N O11 0.88 2.06 2.874(7) 154.2 .
N13 H13N O11 0.88 2.08 2.891(6) 153.6 .
N16 H16N O12 0.93(7) 1.73(7) 2.638(6) 165(6) .
N16 H16N S 0.93(7) 2.74(7) 3.611(5) 156(5) .
N19 H19N O6W 0.88 2.01 2.854(7) 159.3 2_666
N28 H28N O6W 0.88 2.11 2.937(7) 156.5 2_666
O1W H1W1 O2W 0.84 1.79 2.628(14) 179.9 .
O1W H1W2 O3W 0.84 1.83 2.664(11) 178.6 2_655
O2W H2W1 O3 0.84 1.96 2.801(9) 178.8 2_656
O2W H2W2 O3W 0.84 1.93 2.773(12) 178.9 .
O3W H3W1 O4W 0.84 1.93 2.770(10) 177.2 .
O3W H3W2 O5W 0.84 1.95 2.793(13) 178.2 2
O4W H4W1 O13 0.84 2.04 2.883(7) 178.8 .
O4W H4W1 S 0.84 2.81 3.551(6) 148.8 .
O4W H4W2 O1W 0.84 1.85 2.685(12) 178.7 1_455
O5W H5W1 O13 0.84 1.96 2.802(8) 177.8 .
O5W H5W2 O1W 0.84 2.14 2.983(17) 178.7 2_655
O6W H6W1 O1 0.85 1.99 2.836(6) 174.2 2_566
O6W H6W2 O14 0.83 1.85 2.672(6) 171.0 .
O6W H6W2 S 0.83 2.73 3.455(4) 146.3 .

loop_
_geom_torsion_atom_site_label_1
_geom_torsion_atom_site_label_2
_geom_torsion_atom_site_label_3
_geom_torsion_atom_site_label_4
_geom_torsion
_geom_torsion_site_symmetry_1
_geom_torsion_site_symmetry_2
_geom_torsion_site_symmetry_3
_geom_torsion_site_symmetry_4
_geom_torsion_publ_flag
C31 N1 C2 C3 -59.2(6) . . . . ?
C30 N1 C2 C3 68.6(6) . . . . ?
N1 C2 C3 N4 -157.9(5) . . . . ?
C2 C3 N4 C5 111.8(6) . . . . ?
C3 N4 C5 O1 2.3(9) . . . . ?
C3 N4 C5 C6 -177.4(5) . . . . ?
O1 C5 C6 N7 -177.0(5) . . . . ?
N4 C5 C6 N7 2.7(7) . . . . ?
O1 C5 C6 C8 2.3(9) . . . . ?
N4 C5 C6 C8 -178.0(5) . . . . ?
C8 C6 N7 C11 -1.4(8) . . . . ?
C5 C6 N7 C11 178.0(5) . . . . ?
N7 C6 C8 C9 2.0(9) . . . . ?
C5 C6 C8 C9 -177.3(5) . . . . ?
C6 C8 C9 C10 -0.3(9) . . . . ?
C8 C9 C10 C11 -1.8(9) . . . . ?
C6 N7 C11 C10 -0.9(8) . . . . ?
C6 N7 C11 C12 -179.7(5) . . . . ?
C9 C10 C11 N7 2.5(9) . . . . ?
C9 C10 C11 C12 -178.8(6) . . . . ?
N7 C11 C12 O2 169.1(5) . . . . ?
C10 C11 C12 O2 -9.6(9) . . . . ?
N7 C11 C12 N13 -8.6(8) . . . . ?
C10 C11 C12 N13 172.6(5) . . . . ?
O2 C12 N13 C14 -10.5(9) . . . . ?
C11 C12 N13 C14 167.2(5) . . . . ?
C12 N13 C14 C15 -85.1(7) . . . . ?
N13 C14 C15 N16 -68.3(7) . . . . ?
C14 C15 N16 C32 -143.7(5) . . . . ?
C14 C15 N16 C17 86.1(6) . . . . ?
C32 N16 C17 C18 -54.3(7) . . . . ?
C15 N16 C17 C18 74.4(6) . . . . ?
N16 C17 C18 N19 -165.3(5) . . . . ?
C17 C18 N19 C20 96.8(7) . . . . ?
C18 N19 C20 O3 10.8(9) . . . . ?
C18 N19 C20 C21 -165.7(5) . . . . ?
O3 C20 C21 N22 -168.7(5) . . . . ?
N19 C20 C21 N22 7.9(8) . . . . ?
O3 C20 C21 C23 8.3(9) . . . . ?
N19 C20 C21 C23 -175.1(6) . . . . ?
C23 C21 N22 C26 -0.8(9) . . . . ?
C20 C21 N22 C26 176.2(5) . . . . ?
N22 C21 C23 C24 1.3(9) . . . . ?
C20 C21 C23 C24 -175.5(6) . . . . ?
C21 C23 C24 C25 -0.5(9) . . . . ?
C23 C24 C25 C26 -0.7(10) . . . . ?
C21 N22 C26 C25 -0.5(9) . . . . ?
C21 N22 C26 C27 -179.0(5) . . . . ?
C24 C25 C26 N22 1.3(10) . . . . ?
C24 C25 C26 C27 179.7(6) . . . . ?
N22 C26 C27 O4 171.9(6) . . . . ?
C25 C26 C27 O4 -6.7(9) . . . . ?
N22 C26 C27 N28 -7.9(8) . . . . ?
C25 C26 C27 N28 173.5(6) . . . . ?
O4 C27 N28 C29 -0.2(9) . . . . ?
C26 C27 N28 C29 179.6(5) . . . . ?
C27 N28 C29 C30 -88.1(7) . . . . ?
C2 N1 C30 C29 71.0(7) . . . . ?
C31 N1 C30 C29 -162.2(5) . . . . ?
N28 C29 C30 N1 -69.8(7) . . . . ?
C2 N1 C31 C32 -162.5(5) . . . 2_666 ?
C30 N1 C31 C32 68.2(7) . . . 2_666 ?
C15 N16 C32 C31 175.4(5) . . . 2_666 ?
C17 N16 C32 C31 -55.3(6) . . . 2_666 ?
